data_7206032
loop_
_publ_author_name
'Chen, Yang'
'Yang, Zhou'
'Wu, Xin-Yi'
'Ni, Chun-Yan'
'Ren, Zhi-Gang'
'Lang, Jian-Ping'

_publ_section_title
;
 Dielectric anisotropy of the single crystal of isopropylviologen
 copper(i) triiodide.
;
_journal_issue 22
_journal_name_full 'Physical chemistry chemical physics : PCCP'
_journal_page_first 10781
_journal_page_last 10786
_journal_paper_doi 10.1039/c1cp20422j
_journal_volume 13
_journal_year 2011
_chemical_formula_moiety 'C16 H22 N2, Cu I3'
_chemical_formula_sum 'C16 H22 Cu I3 N2'
_chemical_formula_weight 686.61
_chemical_name_systematic
;
?
;
_space_group_IT_number 14
_symmetry_cell_setting monoclinic
_symmetry_space_group_name_Hall '-P 2ybc'
_symmetry_space_group_name_H-M 'P 1 21/c 1'
_atom_sites_solution_hydrogens geom
_atom_sites_solution_primary direct
_atom_sites_solution_secondary difmap
_audit_creation_method SHELXL-97
_cell_angle_alpha 90.00
_cell_angle_beta 91.38(3)
_cell_angle_gamma 90.00
_cell_formula_units_Z 4
_cell_length_a 12.469(3)
_cell_length_b 11.529(2)
_cell_length_c 14.906(3)
_cell_measurement_reflns_used 7178
_cell_measurement_temperature 223(2)
_cell_measurement_theta_max 25.3491
_cell_measurement_theta_min 3.1533
_cell_volume 2142.2(8)
_computing_cell_refinement 'CrystalClear, Ver. 1.30 (Rigaku/MSC, 2001)'
_computing_data_collection 'CrystalClear, Ver. 1.30 (Rigaku/MSC, 2001)'
_computing_data_reduction 'CrystalStructure, Ver. 3.60 (Rigaku/MSC, 2004)'
_computing_molecular_graphics 'ORTEPII (Johnson, 1976)'
_computing_publication_material SHELXL97
_computing_structure_refinement 'SHELXL-97 (Sheldrick, 1997)'
_computing_structure_solution 'SHELXS-97 (Sheldrick, 1990)'
_diffrn_ambient_temperature 223(2)
_diffrn_measured_fraction_theta_full 0.995
_diffrn_measured_fraction_theta_max 0.995
_diffrn_measurement_device_type 'Rigaku MercuryCCD area detector'
_diffrn_measurement_method \w
_diffrn_radiation_monochromator graphite
_diffrn_radiation_source 'fine-focus sealed tube'
_diffrn_radiation_type MoK\a
_diffrn_radiation_wavelength 0.71073
_diffrn_reflns_av_R_equivalents 0.0437
_diffrn_reflns_av_sigmaI/netI 0.0521
_diffrn_reflns_limit_h_max 10
_diffrn_reflns_limit_h_min -15
_diffrn_reflns_limit_k_max 12
_diffrn_reflns_limit_k_min -13
_diffrn_reflns_limit_l_max 17
_diffrn_reflns_limit_l_min -16
_diffrn_reflns_number 10131
_diffrn_reflns_theta_full 25.35
_diffrn_reflns_theta_max 25.35
_diffrn_reflns_theta_min 3.15
_diffrn_standards_decay_% 0
_diffrn_standards_interval_count 0
_diffrn_standards_interval_time 0
_diffrn_standards_number 0
_exptl_absorpt_coefficient_mu 5.342
_exptl_absorpt_correction_T_max 0.4147
_exptl_absorpt_correction_T_min 0.3605
_exptl_absorpt_correction_type multi-scan
_exptl_absorpt_process_details 'Jacobson, R. (1998) Private communication to Rigaku Company, Tokyo, Japan.'
_exptl_crystal_colour black
_exptl_crystal_density_diffrn 2.129
_exptl_crystal_density_method 'not measured'
_exptl_crystal_description Block
_exptl_crystal_F_000 1280
_exptl_crystal_size_max 0.24
_exptl_crystal_size_mid 0.22
_exptl_crystal_size_min 0.20
_refine_diff_density_max 1.220
_refine_diff_density_min -1.809
_refine_diff_density_rms 0.175
_refine_ls_extinction_method none
_refine_ls_goodness_of_fit_ref 1.096
_refine_ls_hydrogen_treatment constr
_refine_ls_matrix_type full
_refine_ls_number_parameters 199
_refine_ls_number_reflns 3894
_refine_ls_number_restraints 1
_refine_ls_restrained_S_all 1.096
_refine_ls_R_factor_all 0.0844
_refine_ls_R_factor_gt 0.0596
_refine_ls_shift/su_max 0.001
_refine_ls_shift/su_mean 0.000
_refine_ls_structure_factor_coef Fsqd
_refine_ls_weighting_details 'calc w=1/[\s^2^(Fo^2^)+(0.0771P)^2^+0.0000P] where P=(Fo^2^+2Fc^2^)/3'
_refine_ls_weighting_scheme calc
_refine_ls_wR_factor_gt 0.1370
_refine_ls_wR_factor_ref 0.1539
_reflns_number_gt 2877
_reflns_number_total 3894
_reflns_threshold_expression >2sigma(I)
_cod_data_source_file c1cp20422j.txt
_cod_data_source_block t
_cod_depositor_comments
;
The following automatic conversions were performed:
'_symmetry_cell_setting' value 'Monoclinic' changed to 'monoclinic'
according to '/home/saulius/struct/CIF-dictionaries/cif_core.dic'
dictionary named 'cif_core.dic' version 2.4.1 from 2010-06-29.

Automatic conversion script
Id: cif_fix_enum 1555 2011-01-17 13:19:09Z saulius 
;
_cod_original_sg_symbol_H-M 'P 21/c'
_cod_database_code 7206032

loop_
_symmetry_equiv_pos_as_xyz
'x, y, z'
'-x, y+1/2, -z+1/2'
'-x, -y, -z'
'x, -y-1/2, z-1/2'

loop_
_atom_site_label
_atom_site_type_symbol
_atom_site_fract_x
_atom_site_fract_y
_atom_site_fract_z
_atom_site_U_iso_or_equiv
_atom_site_adp_type
_atom_site_occupancy
_atom_site_symmetry_multiplicity
_atom_site_calc_flag
_atom_site_refinement_flags
_atom_site_disorder_assembly
_atom_site_disorder_group
Cu1 Cu 1.26947(9) -0.03691(9) 0.25673(7) 0.0460(3) Uani 1 1 d . . .
I1 I 1.32489(6) 0.02225(7) 0.10142(5) 0.0645(3) Uani 1 1 d . . .
I2 I 1.38699(6) -0.14582(5) 0.36597(4) 0.0544(2) Uani 1 1 d . . .
I3 I 1.07774(6) 0.02357(8) 0.28950(5) 0.0769(3) Uani 1 1 d . . .
N1 N 0.8856(6) 0.2128(8) 0.4505(6) 0.060(2) Uani 1 1 d . . .
N2 N 0.6187(6) -0.1641(6) 0.1544(4) 0.0388(16) Uani 1 1 d . A .
C1 C 0.8548(9) 0.1098(12) 0.4796(7) 0.070(3) Uani 1 1 d . A .
H1 H 0.8696 0.0883 0.5394 0.084 Uiso 1 1 calc R . .
C2 C 0.8022(8) 0.0351(10) 0.4240(6) 0.058(3) Uani 1 1 d . . .
H2 H 0.7817 -0.0380 0.4457 0.069 Uiso 1 1 calc R A .
C3 C 0.7783(7) 0.0646(7) 0.3359(5) 0.0379(19) Uani 1 1 d . A .
C4 C 0.8076(7) 0.1732(7) 0.3099(6) 0.047(2) Uani 1 1 d . . .
H4 H 0.7895 0.1987 0.2516 0.056 Uiso 1 1 calc R A .
C5 C 0.8628(8) 0.2457(9) 0.3669(8) 0.060(3) Uani 1 1 d . A .
H5 H 0.8848 0.3191 0.3469 0.072 Uiso 1 1 calc R . .
C6 C 0.6761(9) -0.2054(8) 0.2225(7) 0.060(3) Uani 1 1 d . . .
H6 H 0.6798 -0.2863 0.2300 0.073 Uiso 1 1 calc R . .
C7 C 0.7305(9) -0.1362(8) 0.2831(7) 0.059(3) Uani 1 1 d . A .
H7 H 0.7728 -0.1690 0.3296 0.070 Uiso 1 1 calc R . .
C8 C 0.7218(7) -0.0160(7) 0.2740(5) 0.0365(19) Uani 1 1 d . . .
C9 C 0.6580(7) 0.0257(6) 0.2038(5) 0.0369(19) Uani 1 1 d . A .
H9 H 0.6481 0.1061 0.1971 0.044 Uiso 1 1 calc R . .
C10 C 0.6090(7) -0.0491(7) 0.1440(5) 0.038(2) Uani 1 1 d . . .
H10 H 0.5683 -0.0194 0.0953 0.046 Uiso 1 1 calc R A .
C11 C 1.0576(19) 0.258(2) 0.5239(19) 0.073(8) Uiso 0.51(3) 1 d P A 1
H11A H 1.1025 0.3155 0.5541 0.109 Uiso 0.51(3) 1 calc PR A 1
H11B H 1.0927 0.2311 0.4705 0.109 Uiso 0.51(3) 1 calc PR A 1
H11C H 1.0460 0.1932 0.5639 0.109 Uiso 0.51(3) 1 calc PR A 1
C12 C 0.9480(17) 0.314(2) 0.4971(17) 0.055(6) Uiso 0.51(3) 1 d P A 1
H12A H 0.9648 0.3675 0.4476 0.066 Uiso 0.51(3) 1 calc PR A 1
C13 C 0.889(2) 0.378(3) 0.554(2) 0.074(8) Uiso 0.51(3) 1 d P A 1
H13A H 0.9344 0.4379 0.5812 0.110 Uiso 0.51(3) 1 calc PR A 1
H13B H 0.8613 0.3288 0.6007 0.110 Uiso 0.51(3) 1 calc PR A 1
H13C H 0.8302 0.4145 0.5212 0.110 Uiso 0.51(3) 1 calc PR A 1
C11' C 1.0601(18) 0.298(3) 0.483(2) 0.078(9) Uiso 0.49(3) 1 d PD A 2
H11D H 1.1087 0.3334 0.5273 0.116 Uiso 0.49(3) 1 calc PR A 2
H11E H 1.0475 0.3523 0.4341 0.116 Uiso 0.49(3) 1 calc PR A 2
H11F H 1.0917 0.2278 0.4604 0.116 Uiso 0.49(3) 1 calc PR A 2
C12' C 0.9539(16) 0.270(2) 0.5271(17) 0.054(7) Uiso 0.49(3) 1 d PD A 2
H12B H 0.9730 0.2032 0.5659 0.065 Uiso 0.49(3) 1 calc PR A 2
C13' C 0.890(2) 0.338(3) 0.5833(18) 0.064(7) Uiso 0.49(3) 1 d P A 2
H13D H 0.8293 0.2924 0.6029 0.096 Uiso 0.49(3) 1 calc PR A 2
H13E H 0.8635 0.4054 0.5504 0.096 Uiso 0.49(3) 1 calc PR A 2
H13F H 0.9320 0.3633 0.6352 0.096 Uiso 0.49(3) 1 calc PR A 2
C14 C 0.4800(9) -0.3129(9) 0.1340(7) 0.061(3) Uani 1 1 d . A .
H14A H 0.5143 -0.3638 0.1778 0.091 Uiso 1 1 calc R . .
H14B H 0.4405 -0.3590 0.0899 0.091 Uiso 1 1 calc R . .
H14C H 0.4310 -0.2613 0.1640 0.091 Uiso 1 1 calc R . .
C15 C 0.5632(7) -0.2432(7) 0.0883(6) 0.042(2) Uani 1 1 d . . .
H15 H 0.5260 -0.1940 0.0428 0.050 Uiso 1 1 calc R A .
C16 C 0.6445(8) -0.3142(8) 0.0410(6) 0.049(2) Uani 1 1 d . A .
H16A H 0.6807 -0.3652 0.0837 0.073 Uiso 1 1 calc R . .
H16B H 0.6965 -0.2633 0.0140 0.073 Uiso 1 1 calc R . .
H16C H 0.6090 -0.3603 -0.0053 0.073 Uiso 1 1 calc R . .

loop_
_atom_site_aniso_label
_atom_site_aniso_U_11
_atom_site_aniso_U_22
_atom_site_aniso_U_33
_atom_site_aniso_U_23
_atom_site_aniso_U_13
_atom_site_aniso_U_12
Cu1 0.0510(7) 0.0401(6) 0.0467(6) -0.0038(5) -0.0023(5) 0.0012(5)
I1 0.0589(5) 0.0784(5) 0.0568(4) 0.0217(4) 0.0139(3) 0.0122(4)
I2 0.0720(5) 0.0397(4) 0.0506(4) -0.0078(3) -0.0182(3) 0.0075(3)
I3 0.0557(5) 0.1162(7) 0.0591(5) 0.0018(4) 0.0098(4) 0.0308(4)
N1 0.035(5) 0.080(6) 0.065(6) -0.037(5) 0.000(4) 0.000(4)
N2 0.036(4) 0.039(4) 0.041(4) 0.005(3) -0.001(3) -0.001(3)
C1 0.047(7) 0.116(10) 0.045(6) -0.002(6) -0.002(5) -0.014(7)
C2 0.060(7) 0.082(7) 0.031(5) 0.004(5) 0.003(4) -0.021(6)
C3 0.033(5) 0.046(5) 0.035(4) -0.008(4) 0.002(3) 0.000(4)
C4 0.057(6) 0.034(4) 0.048(5) 0.004(4) -0.014(5) 0.003(4)
C5 0.050(6) 0.043(5) 0.086(8) -0.018(6) -0.004(6) 0.002(5)
C6 0.080(8) 0.032(5) 0.068(6) 0.006(5) -0.014(6) -0.002(5)
C7 0.069(7) 0.049(5) 0.057(6) 0.019(5) -0.023(5) -0.005(5)
C8 0.040(5) 0.039(4) 0.031(4) 0.002(4) 0.001(4) -0.005(4)
C9 0.041(5) 0.028(4) 0.042(5) -0.002(4) -0.001(4) 0.006(4)
C10 0.038(5) 0.039(4) 0.037(4) 0.002(4) -0.006(4) 0.005(4)
C14 0.071(8) 0.056(6) 0.056(6) -0.009(5) 0.015(5) -0.009(5)
C15 0.041(5) 0.037(4) 0.046(5) -0.010(4) 0.002(4) -0.004(4)
C16 0.058(6) 0.044(5) 0.044(5) -0.002(4) 0.006(4) -0.007(5)

loop_
_atom_type_symbol
_atom_type_description
_atom_type_scat_dispersion_real
_atom_type_scat_dispersion_imag
_atom_type_scat_source
C C 0.0033 0.0016 'International Tables Vol C Tables 4.2.6.8 and 6.1.1.4'
H H 0.0000 0.0000 'International Tables Vol C Tables 4.2.6.8 and 6.1.1.4'
N N 0.0061 0.0033 'International Tables Vol C Tables 4.2.6.8 and 6.1.1.4'
Cu Cu 0.3201 1.2651 'International Tables Vol C Tables 4.2.6.8 and 6.1.1.4'
I I -0.4742 1.8119 'International Tables Vol C Tables 4.2.6.8 and 6.1.1.4'

loop_
_geom_angle_atom_site_label_1
_geom_angle_atom_site_label_2
_geom_angle_atom_site_label_3
_geom_angle
_geom_angle_site_symmetry_1
_geom_angle_site_symmetry_3
_geom_angle_publ_flag
I2 Cu1 I1 124.28(6) . . ?
I2 Cu1 I3 123.36(5) . . ?
I1 Cu1 I3 112.36(5) . . ?
C1 N1 C5 120.4(9) . . ?
C1 N1 C12 132.2(14) . . ?
C5 N1 C12 107.4(14) . . ?
C1 N1 C12' 107.4(14) . . ?
C5 N1 C12' 132.0(14) . . ?
C12 N1 C12' 25.1(9) . . ?
C6 N2 C10 119.6(7) . . ?
C6 N2 C15 121.3(7) . . ?
C10 N2 C15 119.1(7) . . ?
N1 C1 C2 120.7(10) . . ?
N1 C1 H1 119.6 . . ?
C2 C1 H1 119.6 . . ?
C1 C2 C3 121.0(10) . . ?
C1 C2 H2 119.5 . . ?
C3 C2 H2 119.5 . . ?
C4 C3 C2 116.3(8) . . ?
C4 C3 C8 121.9(7) . . ?
C2 C3 C8 121.8(8) . . ?
C3 C4 C5 121.3(9) . . ?
C3 C4 H4 119.3 . . ?
C5 C4 H4 119.3 . . ?
N1 C5 C4 120.2(10) . . ?
N1 C5 H5 119.9 . . ?
C4 C5 H5 119.9 . . ?
N2 C6 C7 123.2(8) . . ?
N2 C6 H6 118.4 . . ?
C7 C6 H6 118.4 . . ?
C6 C7 C8 118.4(8) . . ?
C6 C7 H7 120.8 . . ?
C8 C7 H7 120.8 . . ?
C9 C8 C7 117.4(8) . . ?
C9 C8 C3 120.6(7) . . ?
C7 C8 C3 121.9(8) . . ?
C10 C9 C8 120.7(7) . . ?
C10 C9 H9 119.6 . . ?
C8 C9 H9 119.6 . . ?
N2 C10 C9 120.5(7) . . ?
N2 C10 H10 119.7 . . ?
C9 C10 H10 119.7 . . ?
C12 C11 H11A 109.5 . . ?
C12 C11 H11B 109.5 . . ?
H11A C11 H11B 109.5 . . ?
C12 C11 H11C 109.5 . . ?
H11A C11 H11C 109.5 . . ?
H11B C11 H11C 109.5 . . ?
C13 C12 C11 123(2) . . ?
C13 C12 N1 114.8(19) . . ?
C11 C12 N1 103.6(18) . . ?
C13 C12 H12A 104.4 . . ?
C11 C12 H12A 104.4 . . ?
N1 C12 H12A 104.4 . . ?
C12 C13 H13A 109.5 . . ?
C12 C13 H13B 109.5 . . ?
H13A C13 H13B 109.5 . . ?
C12 C13 H13C 109.5 . . ?
H13A C13 H13C 109.5 . . ?
H13B C13 H13C 109.5 . . ?
C12' C11' H11D 109.5 . . ?
C12' C11' H11E 109.5 . . ?
H11D C11' H11E 109.5 . . ?
C12' C11' H11F 109.5 . . ?
H11D C11' H11F 109.5 . . ?
H11E C11' H11F 109.5 . . ?
C13' C12' C11' 130(2) . . ?
C13' C12' N1 111.3(17) . . ?
C11' C12' N1 104.0(18) . . ?
C13' C12' H12B 102.6 . . ?
C11' C12' H12B 102.6 . . ?
N1 C12' H12B 102.6 . . ?
C12' C13' H13D 109.5 . . ?
C12' C13' H13E 109.5 . . ?
H13D C13' H13E 109.5 . . ?
C12' C13' H13F 109.5 . . ?
H13D C13' H13F 109.5 . . ?
H13E C13' H13F 109.5 . . ?
C15 C14 H14A 109.5 . . ?
C15 C14 H14B 109.5 . . ?
H14A C14 H14B 109.5 . . ?
C15 C14 H14C 109.5 . . ?
H14A C14 H14C 109.5 . . ?
H14B C14 H14C 109.5 . . ?
C14 C15 C16 114.1(8) . . ?
C14 C15 N2 110.1(7) . . ?
C16 C15 N2 109.6(7) . . ?
C14 C15 H15 107.6 . . ?
C16 C15 H15 107.6 . . ?
N2 C15 H15 107.6 . . ?
C15 C16 H16A 109.5 . . ?
C15 C16 H16B 109.5 . . ?
H16A C16 H16B 109.5 . . ?
C15 C16 H16C 109.5 . . ?
H16A C16 H16C 109.5 . . ?
H16B C16 H16C 109.5 . . ?

loop_
_geom_bond_atom_site_label_1
_geom_bond_atom_site_label_2
_geom_bond_distance
_geom_bond_site_symmetry_2
_geom_bond_publ_flag
Cu1 I2 2.5020(14) . ?
Cu1 I1 2.5258(14) . ?
Cu1 I3 2.5489(14) . ?
N1 C1 1.325(15) . ?
N1 C5 1.326(13) . ?
N1 C12 1.55(2) . ?
N1 C12' 1.56(2) . ?
N2 C6 1.317(11) . ?
N2 C10 1.340(10) . ?
N2 C15 1.500(10) . ?
C1 C2 1.353(14) . ?
C1 H1 0.9400 . ?
C2 C3 1.383(12) . ?
C2 H2 0.9400 . ?
C3 C4 1.363(12) . ?
C3 C8 1.477(11) . ?
C4 C5 1.366(12) . ?
C4 H4 0.9400 . ?
C5 H5 0.9400 . ?
C6 C7 1.372(13) . ?
C6 H6 0.9400 . ?
C7 C8 1.397(12) . ?
C7 H7 0.9400 . ?
C8 C9 1.385(11) . ?
C9 C10 1.374(11) . ?
C9 H9 0.9400 . ?
C10 H10 0.9400 . ?
C11 C12 1.55(3) . ?
C11 H11A 0.9700 . ?
C11 H11B 0.9700 . ?
C11 H11C 0.9700 . ?
C12 C13 1.36(3) . ?
C12 H12A 0.9900 . ?
C13 H13A 0.9700 . ?
C13 H13B 0.9700 . ?
C13 H13C 0.9700 . ?
C11' C12' 1.526(19) . ?
C11' H11D 0.9700 . ?
C11' H11E 0.9700 . ?
C11' H11F 0.9700 . ?
C12' C13' 1.41(3) . ?
C12' H12B 0.9900 . ?
C13' H13D 0.9700 . ?
C13' H13E 0.9700 . ?
C13' H13F 0.9700 . ?
C14 C15 1.490(13) . ?
C14 H14A 0.9700 . ?
C14 H14B 0.9700 . ?
C14 H14C 0.9700 . ?
C15 C16 1.493(12) . ?
C15 H15 0.9900 . ?
C16 H16A 0.9700 . ?
C16 H16B 0.9700 . ?
C16 H16C 0.9700 . ?
